data_2104299
loop_
_publ_author_name
'Rychlewska, Urszula'
'Plutecka, Agnieszka'
'Hoffmann, Marcin'
'Skowronek, Pawe\/l'
'Gawro\'nska, Krystyna'
'Gawro\'nski, Jacek'

_publ_section_title
;
 Probing the shapes of chiral bis-(<i>o</i>-naphthalimidobenzoyl)
 systems using X-ray and circular dichroism methods
;
_journal_issue 1
_journal_name_full 'Acta Crystallographica Section B'
_journal_page_first 86
_journal_page_last 95
_journal_paper_doi 10.1107/S0108768108041827
_journal_volume 65
_journal_year 2009
_chemical_formula_moiety 'C43 H30 N2 O8'
_chemical_formula_sum 'C43 H30 N2 O8'
_chemical_formula_weight 702.69
_chemical_name_systematic
;
 ?
;
_space_group_IT_number 1
_symmetry_cell_setting triclinic
_symmetry_space_group_name_Hall 'P 1'
_symmetry_space_group_name_H-M 'P 1'
_atom_sites_solution_hydrogens geom
_atom_sites_solution_primary direct
_atom_sites_solution_secondary difmap
_audit_creation_method SHELXL-97
_cell_angle_alpha 103.203(6)
_cell_angle_beta 111.486(7)
_cell_angle_gamma 107.147(6)
_cell_formula_units_Z 1
_cell_length_a 9.2897(7)
_cell_length_b 10.0849(7)
_cell_length_c 11.0897(8)
_cell_measurement_reflns_used 4689
_cell_measurement_temperature 140.0(5)
_cell_measurement_theta_max 25.02
_cell_measurement_theta_min 3.17
_cell_volume 855.11(14)
_computing_cell_refinement 'CrysAlisRED v.1.171.23(Oxford Diffraction,2002)'
_computing_data_collection 'CrysAlisCCD v.1.171.23(Oxford Diffraction,2002)'
_computing_data_reduction 'CrysAlisRED v.1.171.23(Oxford Diffraction,2002)'
_computing_molecular_graphics 'XP. Simens Analytical X-Ray Instruments (1989)'
_computing_publication_material 'SHELXL-97 (Sheldrick, 1997)'
_computing_structure_refinement 'SHELXL-97 (Sheldrick, 1997)'
_computing_structure_solution 'SHELXS-97 (Sheldrick, 1990)'
_diffrn_ambient_temperature 140(2)
_diffrn_measured_fraction_theta_full 0.992
_diffrn_measured_fraction_theta_max 0.992
_diffrn_measurement_device_type 'Kuma KM4CCD \k-geometry diffractometer'
_diffrn_measurement_method '\w scans'
_diffrn_radiation_monochromator graphite
_diffrn_radiation_source 'fine-focus sealed tube'
_diffrn_radiation_type MoK\a
_diffrn_radiation_wavelength 0.71073
_diffrn_reflns_av_R_equivalents 0.0337
_diffrn_reflns_av_sigmaI/netI 0.0466
_diffrn_reflns_limit_h_max 11
_diffrn_reflns_limit_h_min -11
_diffrn_reflns_limit_k_max 12
_diffrn_reflns_limit_k_min -11
_diffrn_reflns_limit_l_max 7
_diffrn_reflns_limit_l_min -13
_diffrn_reflns_number 8911
_diffrn_reflns_theta_full 25.03
_diffrn_reflns_theta_max 25.03
_diffrn_reflns_theta_min 3.17
_diffrn_standards_decay_% 0
_diffrn_standards_interval_count 'every 50 dc frames'
_exptl_absorpt_coefficient_mu 0.095
_exptl_absorpt_correction_type none
_exptl_crystal_colour colourless
_exptl_crystal_density_diffrn 1.365
_exptl_crystal_density_method 'not measured'
_exptl_crystal_description plate
_exptl_crystal_F_000 366
_exptl_crystal_size_max 0.30
_exptl_crystal_size_mid 0.20
_exptl_crystal_size_min 0.10
_refine_diff_density_max 0.156
_refine_diff_density_min -0.179
_refine_ls_abs_structure_details 'Flack H D (1983), Acta Cryst. A39, 876-881'
_refine_ls_abs_structure_Flack 0(10)
_refine_ls_extinction_coef 0.038(3)
_refine_ls_extinction_expression Fc^*^=kFc[1+0.001xFc^2^\l^3^/sin(2\q)]^-1/4^
_refine_ls_extinction_method SHELXL
_refine_ls_goodness_of_fit_ref 0.911
_refine_ls_hydrogen_treatment constr
_refine_ls_matrix_type full
_refine_ls_number_parameters 479
_refine_ls_number_reflns 2994
_refine_ls_number_restraints 3
_refine_ls_restrained_S_all 0.911
_refine_ls_R_factor_all 0.0418
_refine_ls_R_factor_gt 0.0311
_refine_ls_shift/su_max 0.001
_refine_ls_shift/su_mean 0.000
_refine_ls_structure_factor_coef Fsqd
_refine_ls_weighting_details 'calc w=1/[\s^2^(Fo^2^)+(0.0300P)^2^+0.0000P] where P=(Fo^2^+2Fc^2^)/3'
_refine_ls_weighting_scheme calc
_refine_ls_wR_factor_gt 0.0549
_refine_ls_wR_factor_ref 0.0577
_reflns_number_gt 2388
_reflns_number_total 2994
_reflns_threshold_expression >2sigma(I)
_cod_data_source_file so5018.cif
_cod_data_source_block 2
_cod_database_code 2104299
_cod_database_fobs_code 2104299

loop_
_symmetry_equiv_pos_as_xyz
'x, y, z'

loop_
_atom_site_type_symbol
_atom_site_label
_atom_site_fract_x
_atom_site_fract_y
_atom_site_fract_z
_atom_site_U_iso_or_equiv
_atom_site_adp_type
_atom_site_calc_flag
_atom_site_refinement_flags
_atom_site_occupancy
_atom_site_disorder_assembly
_atom_site_disorder_group
C C1 -0.0406(5) 0.5349(4) 0.2678(4) 0.0625(10) Uani d . 1 . .
H H1A -0.1447 0.5103 0.2746 0.094 Uiso d R 1 . .
H H1B 0.0282 0.6407 0.3165 0.094 Uiso d R 1 . .
H H1C -0.0657 0.5075 0.1713 0.094 Uiso d R 1 . .
C C2 0.0551(4) 0.4505(3) 0.3334(3) 0.0387(8) Uani d . 1 . .
H H2 -0.0149 0.3448 0.2893 0.046 Uiso d R 1 . .
C C3 0.2221(4) 0.4821(3) 0.3269(3) 0.0385(8) Uani d . 1 . .
H H3A 0.2911 0.5880 0.3736 0.046 Uiso d R 1 . .
H H3B 0.1986 0.4553 0.2308 0.046 Uiso d R 1 . .
C C4 0.3224(4) 0.3995(3) 0.3906(3) 0.0344(7) Uani d . 1 . .
H H4 0.3570 0.4319 0.4890 0.041 Uiso d R 1 . .
C C5 0.4762(4) 0.4201(4) 0.3663(3) 0.0483(9) Uani d . 1 . .
H H5A 0.5356 0.3667 0.4091 0.072 Uiso d R 1 . .
H H5B 0.4391 0.3817 0.2675 0.072 Uiso d R 1 . .
H H5C 0.5507 0.5247 0.4057 0.072 Uiso d R 1 . .
O O1 0.1007(2) 0.5014(2) 0.48349(18) 0.0327(5) Uani d . 1 . .
O O2 -0.1456(3) 0.3224(3) 0.4362(2) 0.0621(7) Uani d . 1 . .
O O3 0.4598(2) 0.5489(2) 0.8068(2) 0.0334(5) Uani d . 1 . .
O O4 0.1725(2) 0.8304(2) 0.6826(2) 0.0375(5) Uani d . 1 . .
N N1 0.3194(3) 0.6924(2) 0.7465(2) 0.0230(5) Uani d . 1 . .
C C6 -0.0133(4) 0.4303(3) 0.5189(3) 0.0342(7) Uani d . 1 . .
C C7 0.0365(3) 0.4926(3) 0.6709(3) 0.0266(6) Uani d . 1 . .
C C8 0.1889(3) 0.6094(3) 0.7760(3) 0.0254(6) Uani d . 1 . .
C C9 0.2212(4) 0.6523(3) 0.9143(3) 0.0331(7) Uani d . 1 . .
H H9 0.3291 0.7304 0.9851 0.040 Uiso d R 1 . .
C C10 0.0998(4) 0.5817(3) 0.9504(3) 0.0395(8) Uani d . 1 . .
H H10 0.1235 0.6138 1.0467 0.047 Uiso d R 1 . .
C C11 -0.0541(4) 0.4672(3) 0.8478(3) 0.0388(8) Uani d . 1 . .
H H11 -0.1391 0.4185 0.8719 0.047 Uiso d R 1 . .
C C12 -0.0847(3) 0.4229(3) 0.7099(3) 0.0345(7) Uani d . 1 . .
H H12 -0.1909 0.3430 0.6387 0.041 Uiso d R 1 . .
C C13 0.4519(3) 0.6475(3) 0.7612(3) 0.0240(6) Uani d . 1 . .
C C14 0.5754(3) 0.7235(3) 0.7192(3) 0.0209(6) Uani d . 1 . .
C C15 0.7074(3) 0.6828(3) 0.7298(3) 0.0267(6) Uani d . 1 . .
H H15 0.7156 0.6038 0.7626 0.032 Uiso d R 1 . .
C C16 0.8284(3) 0.7554(3) 0.6932(3) 0.0282(7) Uani d . 1 . .
H H16 0.9202 0.7266 0.7014 0.034 Uiso d R 1 . .
C C17 0.8155(3) 0.8666(3) 0.6450(3) 0.0274(7) Uani d . 1 . .
H H17 0.9003 0.9164 0.6211 0.033 Uiso d R 1 . .
C C18 0.6803(3) 0.9102(3) 0.6291(3) 0.0239(6) Uani d . 1 . .
C C19 0.6594(3) 1.0220(3) 0.5769(3) 0.0292(7) Uani d . 1 . .
H H19 0.7399 1.0719 0.5492 0.035 Uiso d R 1 . .
C C20 0.5264(3) 1.0593(3) 0.5640(3) 0.0325(7) Uani d . 1 . .
H H20 0.5147 1.1352 0.5273 0.039 Uiso d R 1 . .
C C21 0.4059(3) 0.9879(3) 0.6025(3) 0.0292(7) Uani d . 1 . .
H H21 0.3123 1.0144 0.5927 0.035 Uiso d R 1 . .
C C22 0.4227(3) 0.8791(3) 0.6551(3) 0.0217(6) Uani d . 1 . .
C C23 0.5595(3) 0.8375(3) 0.6690(3) 0.0212(6) Uani d . 1 . .
C C24 0.2953(3) 0.8023(3) 0.6943(3) 0.0270(7) Uani d . 1 . .
O O1A 0.2080(2) 0.2392(2) 0.32080(18) 0.0325(5) Uani d . 1 . .
O O2A 0.2111(3) 0.2232(2) 0.5199(2) 0.0509(6) Uani d . 1 . .
O O3A -0.0925(2) 0.0754(2) -0.0006(2) 0.0335(5) Uani d . 1 . .
O O4A 0.2685(2) -0.1024(2) 0.2366(2) 0.0366(5) Uani d . 1 . .
N N1A 0.0849(2) -0.0209(2) 0.1095(2) 0.0221(5) Uani d . 1 . .
C C6A 0.1549(3) 0.1676(3) 0.3949(3) 0.0312(7) Uani d . 1 . .
C C7A 0.0147(3) 0.0157(3) 0.3062(3) 0.0260(6) Uani d . 1 . .
C C8A -0.0230(3) -0.0719(3) 0.1719(3) 0.0255(6) Uani d . 1 . .
C C9A -0.1613(3) -0.2085(3) 0.0974(3) 0.0301(7) Uani d . 1 . .
H H9A -0.1853 -0.2668 0.0053 0.036 Uiso d R 1 . .
C C10A -0.2673(4) -0.2621(3) 0.1535(3) 0.0360(7) Uani d . 1 . .
H H10A -0.3643 -0.3569 0.1012 0.043 Uiso d R 1 . .
C C11A -0.2299(4) -0.1778(3) 0.2864(3) 0.0377(7) Uani d . 1 . .
H H11A -0.3026 -0.2132 0.3261 0.045 Uiso d R 1 . .
C C12A -0.0897(4) -0.0410(3) 0.3629(3) 0.0353(7) Uani d . 1 . .
H H12A -0.0632 0.0152 0.4564 0.042 Uiso d R 1 . .
C C13A 0.0403(3) 0.0602(3) 0.0263(3) 0.0240(6) Uani d . 1 . .
C C14A 0.1596(3) 0.1228(3) -0.0253(3) 0.0205(6) Uani d . 1 . .
C C15A 0.1204(3) 0.1984(3) -0.1120(3) 0.0285(7) Uani d . 1 . .
H H15A 0.0160 0.2106 -0.1382 0.034 Uiso d R 1 . .
C C16A 0.2339(4) 0.2593(3) -0.1619(3) 0.0340(7) Uani d . 1 . .
H H16A 0.2076 0.3140 -0.2210 0.041 Uiso d R 1 . .
C C17A 0.3825(4) 0.2427(3) -0.1245(3) 0.0337(7) Uani d . 1 . .
H H17A 0.4565 0.2820 -0.1618 0.040 Uiso d R 1 . .
C C18A 0.4285(3) 0.1668(3) -0.0353(3) 0.0270(7) Uani d . 1 . .
C C19A 0.5813(3) 0.1466(3) 0.0062(3) 0.0344(7) Uani d . 1 . .
H H19A 0.6582 0.1837 -0.0295 0.041 Uiso d R 1 . .
C C20A 0.6235(3) 0.0770(3) 0.0976(3) 0.0355(7) Uani d . 1 . .
H H20A 0.7285 0.0658 0.1248 0.043 Uiso d R 1 . .
C C21A 0.5118(3) 0.0198(3) 0.1502(3) 0.0315(7) Uani d . 1 . .
H H21A 0.5425 -0.0274 0.2156 0.038 Uiso d R 1 . .
C C22A 0.3585(3) 0.0320(3) 0.1078(3) 0.0239(6) Uani d . 1 . .
C C23A 0.3138(3) 0.1056(3) 0.0158(3) 0.0231(6) Uani d . 1 . .
C C24A 0.2395(3) -0.0355(3) 0.1576(3) 0.0261(7) Uani d . 1 . .

loop_
_atom_site_aniso_label
_atom_site_aniso_U_11
_atom_site_aniso_U_22
_atom_site_aniso_U_33
_atom_site_aniso_U_12
_atom_site_aniso_U_13
_atom_site_aniso_U_23
C1 0.073(3) 0.070(3) 0.054(2) 0.045(2) 0.023(2) 0.033(2)
C2 0.0461(19) 0.0342(18) 0.0274(17) 0.0162(15) 0.0115(15) 0.0075(14)
C3 0.051(2) 0.0341(18) 0.0294(17) 0.0127(16) 0.0225(15) 0.0114(14)
C4 0.0372(17) 0.0293(17) 0.0263(16) 0.0044(14) 0.0158(14) 0.0038(14)
C5 0.041(2) 0.046(2) 0.046(2) 0.0067(17) 0.0255(17) 0.0051(17)
O1 0.0341(11) 0.0299(11) 0.0319(11) 0.0122(10) 0.0145(9) 0.0112(9)
O2 0.0386(14) 0.0568(16) 0.0508(15) -0.0077(13) 0.0150(12) -0.0006(13)
O3 0.0299(11) 0.0354(12) 0.0480(13) 0.0161(9) 0.0235(10) 0.0254(10)
O4 0.0315(12) 0.0349(12) 0.0643(15) 0.0201(10) 0.0311(11) 0.0262(11)
N1 0.0197(12) 0.0225(12) 0.0321(13) 0.0087(10) 0.0170(11) 0.0108(11)
C6 0.0258(16) 0.0327(18) 0.0445(19) 0.0131(15) 0.0165(16) 0.0141(16)
C7 0.0203(14) 0.0238(15) 0.0413(17) 0.0113(13) 0.0175(13) 0.0140(14)
C8 0.0264(16) 0.0246(16) 0.0377(17) 0.0126(13) 0.0238(14) 0.0150(14)
C9 0.0343(17) 0.0324(17) 0.0379(18) 0.0145(14) 0.0218(15) 0.0132(15)
C10 0.051(2) 0.0389(19) 0.053(2) 0.0247(17) 0.0383(18) 0.0242(17)
C11 0.0431(19) 0.0356(19) 0.068(2) 0.0221(16) 0.0447(18) 0.0301(18)
C12 0.0260(15) 0.0260(17) 0.061(2) 0.0145(13) 0.0246(15) 0.0206(15)
C13 0.0221(15) 0.0224(16) 0.0271(16) 0.0074(13) 0.0134(13) 0.0081(14)
C14 0.0176(14) 0.0212(15) 0.0221(14) 0.0070(12) 0.0098(12) 0.0059(12)
C15 0.0222(15) 0.0295(17) 0.0322(16) 0.0118(13) 0.0151(13) 0.0127(14)
C16 0.0231(15) 0.0312(17) 0.0358(17) 0.0139(13) 0.0183(14) 0.0105(14)
C17 0.0219(15) 0.0285(16) 0.0310(16) 0.0056(13) 0.0165(13) 0.0091(14)
C18 0.0216(15) 0.0226(15) 0.0242(15) 0.0063(12) 0.0116(13) 0.0058(12)
C19 0.0286(16) 0.0293(17) 0.0329(17) 0.0088(14) 0.0184(14) 0.0148(14)
C20 0.0312(17) 0.0310(17) 0.0382(18) 0.0125(14) 0.0158(14) 0.0194(15)
C21 0.0242(16) 0.0270(16) 0.0376(17) 0.0096(13) 0.0144(14) 0.0156(14)
C22 0.0192(14) 0.0190(14) 0.0256(15) 0.0062(12) 0.0108(12) 0.0079(13)
C23 0.0179(14) 0.0212(15) 0.0203(14) 0.0033(12) 0.0103(12) 0.0049(12)
C24 0.0212(15) 0.0227(16) 0.0368(18) 0.0081(13) 0.0147(14) 0.0103(14)
O1A 0.0408(12) 0.0293(11) 0.0274(11) 0.0095(9) 0.0202(9) 0.0101(9)
O2A 0.0794(16) 0.0444(14) 0.0263(13) 0.0200(13) 0.0256(12) 0.0153(11)
O3A 0.0287(11) 0.0485(13) 0.0422(12) 0.0243(10) 0.0218(9) 0.0290(11)
O4A 0.0359(12) 0.0511(14) 0.0394(12) 0.0272(11) 0.0204(10) 0.0281(11)
N1A 0.0207(12) 0.0296(13) 0.0229(12) 0.0129(11) 0.0128(10) 0.0136(11)
C6A 0.0373(18) 0.0396(18) 0.0312(18) 0.0245(15) 0.0217(15) 0.0166(15)
C7A 0.0305(16) 0.0330(17) 0.0280(15) 0.0203(14) 0.0183(13) 0.0172(14)
C8A 0.0241(15) 0.0357(18) 0.0295(17) 0.0175(14) 0.0171(13) 0.0195(15)
C9A 0.0315(16) 0.0314(17) 0.0316(16) 0.0145(14) 0.0153(14) 0.0162(14)
C10A 0.0270(16) 0.0393(18) 0.047(2) 0.0128(14) 0.0191(15) 0.0243(17)
C11A 0.0439(19) 0.049(2) 0.049(2) 0.0269(17) 0.0357(17) 0.0329(17)
C12A 0.0452(19) 0.0443(19) 0.0385(18) 0.0265(16) 0.0292(16) 0.0259(16)
C13A 0.0260(16) 0.0248(16) 0.0221(15) 0.0115(13) 0.0114(13) 0.0086(13)
C14A 0.0224(15) 0.0219(14) 0.0205(15) 0.0108(12) 0.0120(12) 0.0081(12)
C15A 0.0304(16) 0.0285(17) 0.0301(16) 0.0120(14) 0.0166(13) 0.0129(14)
C16A 0.0394(18) 0.0352(18) 0.0382(18) 0.0169(15) 0.0232(15) 0.0218(15)
C17A 0.0375(18) 0.0333(17) 0.0358(18) 0.0104(15) 0.0252(15) 0.0143(15)
C18A 0.0260(16) 0.0265(16) 0.0276(16) 0.0078(13) 0.0164(14) 0.0063(14)
C19A 0.0268(16) 0.0399(18) 0.0382(18) 0.0117(15) 0.0216(15) 0.0099(15)
C20A 0.0229(16) 0.0425(19) 0.0416(19) 0.0168(14) 0.0160(15) 0.0111(16)
C21A 0.0269(16) 0.0406(19) 0.0314(17) 0.0185(15) 0.0138(14) 0.0150(15)
C22A 0.0220(15) 0.0272(15) 0.0220(15) 0.0122(13) 0.0103(13) 0.0060(13)
C23A 0.0208(14) 0.0203(15) 0.0223(15) 0.0049(12) 0.0104(12) 0.0023(12)
C24A 0.0268(16) 0.0280(17) 0.0222(15) 0.0124(14) 0.0108(13) 0.0071(14)

loop_
_atom_type_symbol
_atom_type_description
_atom_type_scat_dispersion_real
_atom_type_scat_dispersion_imag
_atom_type_scat_source
C C 0.0033 0.0000 'International Tables Vol C Tables 4.2.6.8 and 6.1.1.4'
H H 0.0000 0.0000 'International Tables Vol C Tables 4.2.6.8 and 6.1.1.4'
N N 0.0061 0.0000 'International Tables Vol C Tables 4.2.6.8 and 6.1.1.4'
O O 0.0106 0.0000 'International Tables Vol C Tables 4.2.6.8 and 6.1.1.4'

loop_
_geom_angle_atom_site_label_1
_geom_angle_atom_site_label_2
_geom_angle_atom_site_label_3
_geom_angle_site_symmetry_1
_geom_angle_site_symmetry_3
_geom_angle
_geom_angle_publ_flag
C2 C1 H1A . . 109.3 ?
C2 C1 H1B . . 109.5 ?
H1A C1 H1B . . 109.4 ?
C2 C1 H1C . . 109.6 ?
H1A C1 H1C . . 109.7 ?
H1B C1 H1C . . 109.3 ?
O1 C2 C1 . . 108.4(2) ?
O1 C2 C3 . . 106.1(2) ?
C1 C2 C3 . . 113.1(3) ?
O1 C2 H2 . . 109.4 ?
C1 C2 H2 . . 110.3 ?
C3 C2 H2 . . 109.4 ?
C4 C3 C2 . . 115.1(2) ?
C4 C3 H3A . . 109.2 ?
C2 C3 H3A . . 108.0 ?
C4 C3 H3B . . 108.0 ?
C2 C3 H3B . . 108.8 ?
H3A C3 H3B . . 107.6 ?
O1A C4 C5 . . 107.3(2) ?
O1A C4 C3 . . 106.8(2) ?
C5 C4 C3 . . 113.0(2) ?
O1A C4 H4 . . 110.1 ?
C5 C4 H4 . . 110.0 ?
C3 C4 H4 . . 109.5 ?
C4 C5 H5A . . 109.8 ?
C4 C5 H5B . . 109.1 ?
H5A C5 H5B . . 109.4 ?
C4 C5 H5C . . 109.6 ?
H5A C5 H5C . . 109.6 ?
H5B C5 H5C . . 109.3 ?
C6 O1 C2 . . 117.2(2) ?
C24 N1 C13 . . 125.2(2) ?
C24 N1 C8 . . 117.3(2) ?
C13 N1 C8 . . 117.3(2) ?
O2 C6 O1 . . 123.5(3) ?
O2 C6 C7 . . 122.0(3) ?
O1 C6 C7 . . 114.5(2) ?
C8 C7 C12 . . 117.6(3) ?
C8 C7 C6 . . 126.9(2) ?
C12 C7 C6 . . 115.5(2) ?
C9 C8 C7 . . 120.9(2) ?
C9 C8 N1 . . 117.1(2) ?
C7 C8 N1 . . 122.1(2) ?
C8 C9 C10 . . 120.5(3) ?
C8 C9 H9 . . 119.2 ?
C10 C9 H9 . . 120.3 ?
C11 C10 C9 . . 119.8(3) ?
C11 C10 H10 . . 120.7 ?
C9 C10 H10 . . 119.5 ?
C10 C11 C12 . . 119.4(3) ?
C10 C11 H11 . . 120.3 ?
C12 C11 H11 . . 120.3 ?
C11 C12 C7 . . 121.7(3) ?
C11 C12 H12 . . 119.6 ?
C7 C12 H12 . . 118.7 ?
O3 C13 N1 . . 119.7(2) ?
O3 C13 C14 . . 123.4(2) ?
N1 C13 C14 . . 116.9(2) ?
C15 C14 C23 . . 120.2(2) ?
C15 C14 C13 . . 119.4(2) ?
C23 C14 C13 . . 120.3(2) ?
C14 C15 C16 . . 120.5(3) ?
C14 C15 H15 . . 119.4 ?
C16 C15 H15 . . 120.0 ?
C17 C16 C15 . . 120.0(3) ?
C17 C16 H16 . . 120.1 ?
C15 C16 H16 . . 119.9 ?
C16 C17 C18 . . 121.7(2) ?
C16 C17 H17 . . 119.2 ?
C18 C17 H17 . . 119.2 ?
C19 C18 C17 . . 123.8(2) ?
C19 C18 C23 . . 118.3(2) ?
C17 C18 C23 . . 117.9(2) ?
C20 C19 C18 . . 121.2(2) ?
C20 C19 H19 . . 119.6 ?
C18 C19 H19 . . 119.2 ?
C19 C20 C21 . . 121.1(3) ?
C19 C20 H20 . . 119.4 ?
C21 C20 H20 . . 119.5 ?
C22 C21 C20 . . 119.6(3) ?
C22 C21 H21 . . 119.8 ?
C20 C21 H21 . . 120.7 ?
C21 C22 C23 . . 120.5(2) ?
C21 C22 C24 . . 119.9(2) ?
C23 C22 C24 . . 119.6(2) ?
C14 C23 C22 . . 121.0(2) ?
C14 C23 C18 . . 119.6(2) ?
C22 C23 C18 . . 119.4(2) ?
O4 C24 N1 . . 119.9(2) ?
O4 C24 C22 . . 123.1(3) ?
N1 C24 C22 . . 117.0(2) ?
C6A O1A C4 . . 118.8(2) ?
C13A N1A C24A . . 125.3(2) ?
C13A N1A C8A . . 117.4(2) ?
C24A N1A C8A . . 116.3(2) ?
O2A C6A O1A . . 123.3(3) ?
O2A C6A C7A . . 123.6(3) ?
O1A C6A C7A . . 113.1(2) ?
C12A C7A C8A . . 118.1(3) ?
C12A C7A C6A . . 115.9(2) ?
C8A C7A C6A . . 126.0(2) ?
C9A C8A C7A . . 120.6(2) ?
C9A C8A N1A . . 118.9(2) ?
C7A C8A N1A . . 120.5(2) ?
C8A C9A C10A . . 120.8(3) ?
C8A C9A H9A . . 119.3 ?
C10A C9A H9A . . 119.9 ?
C11A C10A C9A . . 119.1(3) ?
C11A C10A H10A . . 120.1 ?
C9A C10A H10A . . 120.8 ?
C10A C11A C12A . . 120.5(3) ?
C10A C11A H11A . . 119.9 ?
C12A C11A H11A . . 119.6 ?
C11A C12A C7A . . 120.9(3) ?
C11A C12A H12A . . 119.6 ?
C7A C12A H12A . . 119.5 ?
O3A C13A N1A . . 119.9(2) ?
O3A C13A C14A . . 123.5(2) ?
N1A C13A C14A . . 116.6(2) ?
C15A C14A C23A . . 120.6(2) ?
C15A C14A C13A . . 119.6(2) ?
C23A C14A C13A . . 119.8(2) ?
C14A C15A C16A . . 120.2(3) ?
C14A C15A H15A . . 119.8 ?
C16A C15A H15A . . 120.0 ?
C17A C16A C15A . . 120.2(3) ?
C17A C16A H16A . . 119.6 ?
C15A C16A H16A . . 120.2 ?
C16A C17A C18A . . 121.7(3) ?
C16A C17A H17A . . 119.0 ?
C18A C17A H17A . . 119.3 ?
C17A C18A C19A . . 123.7(3) ?
C17A C18A C23A . . 118.2(2) ?
C19A C18A C23A . . 118.1(3) ?
C20A C19A C18A . . 121.5(3) ?
C20A C19A H19A . . 119.0 ?
C18A C19A H19A . . 119.5 ?
C19A C20A C21A . . 120.2(3) ?
C19A C20A H20A . . 119.8 ?
C21A C20A H20A . . 120.0 ?
C22A C21A C20A . . 120.0(3) ?
C22A C21A H21A . . 119.9 ?
C20A C21A H21A . . 120.1 ?
C21A C22A C23A . . 120.8(2) ?
C21A C22A C24A . . 119.3(2) ?
C23A C22A C24A . . 119.9(2) ?
C22A C23A C14A . . 121.4(2) ?
C22A C23A C18A . . 119.4(2) ?
C14A C23A C18A . . 119.2(2) ?
O4A C24A N1A . . 119.6(2) ?
O4A C24A C22A . . 123.7(2) ?
N1A C24A C22A . . 116.7(2) ?

loop_
_geom_bond_atom_site_label_1
_geom_bond_atom_site_label_2
_geom_bond_site_symmetry_2
_geom_bond_distance
_geom_bond_publ_flag
C1 C2 . 1.516(4) ?
C1 H1A . 0.9604 ?
C1 H1B . 0.9588 ?
C1 H1C . 0.9591 ?
C2 O1 . 1.476(3) ?
C2 C3 . 1.521(4) ?
C2 H2 . 0.9589 ?
C3 C4 . 1.519(4) ?
C3 H3A . 0.9589 ?
C3 H3B . 0.9592 ?
C4 O1A . 1.467(3) ?
C4 C5 . 1.513(4) ?
C4 H4 . 0.9588 ?
C5 H5A . 0.9591 ?
C5 H5B . 0.9587 ?
C5 H5C . 0.9590 ?
O1 C6 . 1.332(3) ?
O2 C6 . 1.211(3) ?
O3 C13 . 1.223(3) ?
O4 C24 . 1.224(3) ?
N1 C24 . 1.399(3) ?
N1 C13 . 1.401(3) ?
N1 C8 . 1.447(3) ?
C6 C7 . 1.491(4) ?
C7 C8 . 1.389(4) ?
C7 C12 . 1.406(3) ?
C8 C9 . 1.382(4) ?
C9 C10 . 1.389(4) ?
C9 H9 . 0.9574 ?
C10 C11 . 1.381(4) ?
C10 H10 . 0.9592 ?
C11 C12 . 1.383(4) ?
C11 H11 . 0.9608 ?
C12 H12 . 0.9574 ?
C13 C14 . 1.468(3) ?
C14 C15 . 1.378(3) ?
C14 C23 . 1.409(3) ?
C15 C16 . 1.396(4) ?
C15 H15 . 0.9599 ?
C16 C17 . 1.365(4) ?
C16 H16 . 0.9598 ?
C17 C18 . 1.414(3) ?
C17 H17 . 0.9608 ?
C18 C19 . 1.410(4) ?
C18 C23 . 1.421(3) ?
C19 C20 . 1.362(3) ?
C19 H19 . 0.9609 ?
C20 C21 . 1.403(4) ?
C20 H20 . 0.9599 ?
C21 C22 . 1.377(3) ?
C21 H21 . 0.9597 ?
C22 C23 . 1.420(3) ?
C22 C24 . 1.476(3) ?
O1A C6A . 1.340(3) ?
O2A C6A . 1.205(3) ?
O3A C13A . 1.223(3) ?
O4A C24A . 1.225(3) ?
N1A C13A . 1.399(3) ?
N1A C24A . 1.404(3) ?
N1A C8A . 1.454(3) ?
C6A C7A . 1.486(4) ?
C7A C12A . 1.395(3) ?
C7A C8A . 1.399(3) ?
C8A C9A . 1.375(4) ?
C9A C10A . 1.392(4) ?
C9A H9A . 0.9592 ?
C10A C11A . 1.377(4) ?
C10A H10A . 0.9583 ?
C11A C12A . 1.384(4) ?
C11A H11A . 0.9610 ?
C12A H12A . 0.9591 ?
C13A C14A . 1.473(3) ?
C14A C15A . 1.372(3) ?
C14A C23A . 1.413(3) ?
C15A C16A . 1.413(3) ?
C15A H15A . 0.9591 ?
C16A C17A . 1.362(4) ?
C16A H16A . 0.9595 ?
C17A C18A . 1.406(4) ?
C17A H17A . 0.9610 ?
C18A C19A . 1.416(4) ?
C18A C23A . 1.433(3) ?
C19A C20A . 1.368(4) ?
C19A H19A . 0.9610 ?
C20A C21A . 1.412(4) ?
C20A H20A . 0.9590 ?
C21A C22A . 1.380(3) ?
C21A H21A . 0.9593 ?
C22A C23A . 1.407(3) ?
C22A C24A . 1.471(4) ?

loop_
_geom_torsion_atom_site_label_1
_geom_torsion_atom_site_label_2
_geom_torsion_atom_site_label_3
_geom_torsion_atom_site_label_4
_geom_torsion_site_symmetry_1
_geom_torsion_site_symmetry_2
_geom_torsion_site_symmetry_3
_geom_torsion_site_symmetry_4
_geom_torsion
_geom_torsion_publ_flag
O1 C2 C3 C4 . . . . 61.6(3) ?
C1 C2 C3 C4 . . . . -179.7(3) ?
C2 C3 C4 O1A . . . . 55.3(3) ?
C2 C3 C4 C5 . . . . 173.2(2) ?
C1 C2 O1 C6 . . . . 87.8(3) ?
C3 C2 O1 C6 . . . . -150.4(2) ?
C2 O1 C6 O2 . . . . 4.4(4) ?
C2 O1 C6 C7 . . . . -176.8(2) ?
O2 C6 C7 C8 . . . . 175.8(3) ?
O1 C6 C7 C8 . . . . -3.1(4) ?
O2 C6 C7 C12 . . . . -3.5(4) ?
O1 C6 C7 C12 . . . . 177.6(2) ?
C12 C7 C8 C9 . . . . 1.8(4) ?
C6 C7 C8 C9 . . . . -177.5(3) ?
C12 C7 C8 N1 . . . . -177.5(2) ?
C6 C7 C8 N1 . . . . 3.2(4) ?
C24 N1 C8 C9 . . . . -100.7(3) ?
C13 N1 C8 C9 . . . . 84.7(3) ?
C24 N1 C8 C7 . . . . 78.7(3) ?
C13 N1 C8 C7 . . . . -96.0(3) ?
C7 C8 C9 C10 . . . . -1.7(4) ?
N1 C8 C9 C10 . . . . 177.6(2) ?
C8 C9 C10 C11 . . . . 0.4(4) ?
C9 C10 C11 C12 . . . . 0.7(4) ?
C10 C11 C12 C7 . . . . -0.6(4) ?
C8 C7 C12 C11 . . . . -0.6(4) ?
C6 C7 C12 C11 . . . . 178.7(2) ?
C24 N1 C13 O3 . . . . -179.2(2) ?
C8 N1 C13 O3 . . . . -5.0(3) ?
C24 N1 C13 C14 . . . . 0.6(3) ?
C8 N1 C13 C14 . . . . 174.8(2) ?
O3 C13 C14 C15 . . . . 0.6(4) ?
N1 C13 C14 C15 . . . . -179.2(2) ?
O3 C13 C14 C23 . . . . -179.3(2) ?
N1 C13 C14 C23 . . . . 0.9(3) ?
C23 C14 C15 C16 . . . . 1.1(4) ?
C13 C14 C15 C16 . . . . -178.7(3) ?
C14 C15 C16 C17 . . . . -0.8(4) ?
C15 C16 C17 C18 . . . . -0.7(4) ?
C16 C17 C18 C19 . . . . -178.6(3) ?
C16 C17 C18 C23 . . . . 1.8(4) ?
C17 C18 C19 C20 . . . . -180.0(3) ?
C23 C18 C19 C20 . . . . -0.4(4) ?
C18 C19 C20 C21 . . . . 0.1(4) ?
C19 C20 C21 C22 . . . . 0.4(4) ?
C20 C21 C22 C23 . . . . -0.8(4) ?
C20 C21 C22 C24 . . . . -179.3(3) ?
C15 C14 C23 C22 . . . . 178.9(2) ?
C13 C14 C23 C22 . . . . -1.3(3) ?
C15 C14 C23 C18 . . . . 0.0(3) ?
C13 C14 C23 C18 . . . . 179.9(2) ?
C21 C22 C23 C14 . . . . -178.3(3) ?
C24 C22 C23 C14 . . . . 0.2(3) ?
C21 C22 C23 C18 . . . . 0.6(3) ?
C24 C22 C23 C18 . . . . 179.1(3) ?
C19 C18 C23 C14 . . . . 178.9(2) ?
C17 C18 C23 C14 . . . . -1.4(3) ?
C19 C18 C23 C22 . . . . 0.0(3) ?
C17 C18 C23 C22 . . . . 179.7(2) ?
C13 N1 C24 O4 . . . . 178.1(2) ?
C8 N1 C24 O4 . . . . 3.9(4) ?
C13 N1 C24 C22 . . . . -1.6(4) ?
C8 N1 C24 C22 . . . . -175.8(2) ?
C21 C22 C24 O4 . . . . 0.0(4) ?
C23 C22 C24 O4 . . . . -178.5(2) ?
C21 C22 C24 N1 . . . . 179.7(2) ?
C23 C22 C24 N1 . . . . 1.2(3) ?
C5 C4 O1A C6A . . . . 126.6(2) ?
C3 C4 O1A C6A . . . . -111.9(2) ?
C4 O1A C6A O2A . . . . -8.8(4) ?
C4 O1A C6A C7A . . . . 168.6(2) ?
O2A C6A C7A C12A . . . . 21.3(4) ?
O1A C6A C7A C12A . . . . -156.1(2) ?
O2A C6A C7A C8A . . . . -160.2(3) ?
O1A C6A C7A C8A . . . . 22.5(3) ?
C12A C7A C8A C9A . . . . 1.4(4) ?
C6A C7A C8A C9A . . . . -177.1(2) ?
C12A C7A C8A N1A . . . . -177.8(2) ?
C6A C7A C8A N1A . . . . 3.7(4) ?
C13A N1A C8A C9A . . . . 88.4(3) ?
C24A N1A C8A C9A . . . . -102.1(3) ?
C13A N1A C8A C7A . . . . -92.4(3) ?
C24A N1A C8A C7A . . . . 77.1(3) ?
C7A C8A C9A C10A . . . . 0.4(4) ?
N1A C8A C9A C10A . . . . 179.6(2) ?
C8A C9A C10A C11A . . . . -1.3(4) ?
C9A C10A C11A C12A . . . . 0.5(4) ?
C10A C11A C12A C7A . . . . 1.3(4) ?
C8A C7A C12A C11A . . . . -2.3(4) ?
C6A C7A C12A C11A . . . . 176.4(2) ?
C24A N1A C13A O3A . . . . -174.3(2) ?
C8A N1A C13A O3A . . . . -5.8(4) ?
C24A N1A C13A C14A . . . . 6.1(3) ?
C8A N1A C13A C14A . . . . 174.6(2) ?
O3A C13A C14A C15A . . . . -2.2(4) ?
N1A C13A C14A C15A . . . . 177.4(2) ?
O3A C13A C14A C23A . . . . 177.3(2) ?
N1A C13A C14A C23A . . . . -3.1(3) ?
C23A C14A C15A C16A . . . . 0.4(4) ?
C13A C14A C15A C16A . . . . 179.8(2) ?
C14A C15A C16A C17A . . . . 0.3(4) ?
C15A C16A C17A C18A . . . . -0.6(4) ?
C16A C17A C18A C19A . . . . 179.9(3) ?
C16A C17A C18A C23A . . . . 0.3(4) ?
C17A C18A C19A C20A . . . . 177.4(3) ?
C23A C18A C19A C20A . . . . -3.0(4) ?
C18A C19A C20A C21A . . . . 1.6(4) ?
C19A C20A C21A C22A . . . . 1.0(4) ?
C20A C21A C22A C23A . . . . -2.1(4) ?
C20A C21A C22A C24A . . . . 176.7(3) ?
C21A C22A C23A C14A . . . . -178.2(2) ?
C24A C22A C23A C14A . . . . 3.1(3) ?
C21A C22A C23A C18A . . . . 0.7(3) ?
C24A C22A C23A C18A . . . . -178.1(2) ?
C15A C14A C23A C22A . . . . 178.2(2) ?
C13A C14A C23A C22A . . . . -1.2(3) ?
C15A C14A C23A C18A . . . . -0.7(3) ?
C13A C14A C23A C18A . . . . 179.9(2) ?
C17A C18A C23A C22A . . . . -178.6(2) ?
C19A C18A C23A C22A . . . . 1.8(3) ?
C17A C18A C23A C14A . . . . 0.3(4) ?
C19A C18A C23A C14A . . . . -179.3(2) ?
C13A N1A C24A O4A . . . . 175.9(2) ?
C8A N1A C24A O4A . . . . 7.3(3) ?
C13A N1A C24A C22A . . . . -4.3(3) ?
C8A N1A C24A C22A . . . . -172.9(2) ?
C21A C22A C24A O4A . . . . 0.5(4) ?
C23A C22A C24A O4A . . . . 179.3(3) ?
C21A C22A C24A N1A . . . . -179.2(2) ?
C23A C22A C24A N1A . . . . -0.5(3) ?

loop_
_cod_related_entry_id
_cod_related_entry_database
_cod_related_entry_code
1 ChemSpider 30654531
